data_4081304
loop_
_publ_author_name
'Webster, Christopher L.'
'Ziller, Joseph W.'
'Evans, William J.'

_publ_section_title
;
 Reactivity of U3+Metallocene Allyl Complexes Leads to a Nanometer-Sized
 Uranium Carbonate, [(C5Me5)2U]6(\m-\k1:\k2-CO3)6
;
_journal_issue 17
_journal_name_full Organometallics
_journal_page_first 4820
_journal_paper_doi 10.1021/om400526h
_journal_volume 32
_journal_year 2013
_chemical_formula_sum 'C132 H186 O18 U6'
_chemical_formula_weight 3488.98
_chemical_name_systematic
; 
 ? 
;
_space_group_crystal_system trigonal
_space_group_IT_number 148
_space_group_name_Hall '-R 3'
_space_group_name_H-M_alt 'R -3 :H'
_symmetry_space_group_name_Hall '-R 3'
_symmetry_space_group_name_H-M 'R -3 :H'
_atom_sites_solution_hydrogens geom
_atom_sites_solution_primary direct
_atom_sites_solution_secondary difmap
_audit_creation_method SHELXL-2012
_cell_angle_alpha 90
_cell_angle_beta 90
_cell_angle_gamma 120
_cell_formula_units_Z 3
_cell_length_a 31.339(2)
_cell_length_b 31.339(2)
_cell_length_c 10.9920(8)
_cell_measurement_reflns_used 9150
_cell_measurement_temperature 143(2)
_cell_measurement_theta_max 28.20
_cell_measurement_theta_min 2.25
_cell_volume 9349.3(11)
_computing_cell_refinement 'Bruker SAINT'
_computing_data_collection 'Bruker APEX2'
_computing_data_reduction 'Bruker SAINT'
_computing_molecular_graphics 'Bruker SHELXTL'
_computing_publication_material 'Bruker SHELXTL'
_computing_structure_refinement 'SHELXL-2012 (Sheldrick, 2012)'
_computing_structure_solution 'SHELXS-97 (Sheldrick, 2008)'
_diffrn_ambient_temperature 143(2)
_diffrn_measured_fraction_theta_full 0.999
_diffrn_measured_fraction_theta_max 0.999
_diffrn_measurement_device_type 'Bruker APEX-II CCD'
_diffrn_measurement_method '\f and \w scans'
_diffrn_radiation_type MoK\a
_diffrn_radiation_wavelength 0.71073
_diffrn_reflns_av_R_equivalents 0.0278
_diffrn_reflns_av_unetI/netI 0.0145
_diffrn_reflns_Laue_measured_fraction_full 0.999
_diffrn_reflns_Laue_measured_fraction_max 0.999
_diffrn_reflns_limit_h_max 37
_diffrn_reflns_limit_h_min -37
_diffrn_reflns_limit_k_max 37
_diffrn_reflns_limit_k_min -37
_diffrn_reflns_limit_l_max 13
_diffrn_reflns_limit_l_min -13
_diffrn_reflns_number 30788
_diffrn_reflns_point_group_measured_fraction_full 0.999
_diffrn_reflns_point_group_measured_fraction_max 0.999
_diffrn_reflns_theta_full 25.242
_diffrn_reflns_theta_max 25.249
_diffrn_reflns_theta_min 1.999
_exptl_absorpt_coefficient_mu 7.830
_exptl_absorpt_correction_T_max 0.2791
_exptl_absorpt_correction_T_min 0.1612
_exptl_absorpt_correction_type multi-scan
_exptl_absorpt_process_details 'Bruker SADABS'
_exptl_crystal_colour orange
_exptl_crystal_density_diffrn 1.859
_exptl_crystal_density_meas ?
_exptl_crystal_density_method not_measured
_exptl_crystal_description irregular
_exptl_crystal_F_000 5022
_exptl_crystal_size_max 0.373
_exptl_crystal_size_mid 0.218
_exptl_crystal_size_min 0.136
_refine_diff_density_max 4.202
_refine_diff_density_min -0.609
_refine_diff_density_rms 0.166
_refine_ls_extinction_method none
_refine_ls_goodness_of_fit_ref 1.096
_refine_ls_hydrogen_treatment constr
_refine_ls_matrix_type full
_refine_ls_number_parameters 245
_refine_ls_number_reflns 3759
_refine_ls_number_restraints 0
_refine_ls_restrained_S_all 1.096
_refine_ls_R_factor_all 0.0346
_refine_ls_R_factor_gt 0.0292
_refine_ls_shift/su_max 0.002
_refine_ls_shift/su_mean 0.000
_refine_ls_structure_factor_coef Fsqd
_refine_ls_weighting_details
; 
 w=1/[\s^2^(Fo^2^)+(0.0534P)^2^+52.3120P] 
 where P=(Fo^2^+2Fc^2^)/3 
;
_refine_ls_weighting_scheme calc
_refine_ls_wR_factor_gt 0.0765
_refine_ls_wR_factor_ref 0.0818
_reflns_Friedel_coverage 0.000
_reflns_number_gt 3355
_reflns_number_total 3759
_reflns_threshold_expression 'I > 2\s(I)'
_cod_data_source_file om400526h_si_002.cif
_cod_data_source_block clw40
_cod_depositor_comments
;
The following automatic conversions were performed:

'_exptl_crystal_density_meas' value 'not_measured' was changed to '?'
- the value is perceived as not measured.

Automatic conversion script
Id: cif_fix_values 3008 2015-01-20 13:52:24Z robertas 
;
_cod_original_cell_volume 9349.4(15)
_cod_database_code 4081304
_shelx_space_group_comment
; 
The symmetry employed for this shelxl refinement is uniquely defined 
by the following loop, which should always be used as a source of 
symmetry information in preference to the above space-group names. 
They are only intended as comments. 
;
_shelx_estimated_absorpt_t_min 0.158
_shelx_estimated_absorpt_t_max 0.416
_shelxl_version_number 2012-9

loop_
_space_group_symop_operation_xyz
'x, y, z'
'-y, x-y, z'
'-x+y, -x, z'
'x+2/3, y+1/3, z+1/3'
'-y+2/3, x-y+1/3, z+1/3'
'-x+y+2/3, -x+1/3, z+1/3'
'x+1/3, y+2/3, z+2/3'
'-y+1/3, x-y+2/3, z+2/3'
'-x+y+1/3, -x+2/3, z+2/3'
'-x, -y, -z'
'y, -x+y, -z'
'x-y, x, -z'
'-x+2/3, -y+1/3, -z+1/3'
'y+2/3, -x+y+1/3, -z+1/3'
'x-y+2/3, x+1/3, -z+1/3'
'-x+1/3, -y+2/3, -z+2/3'
'y+1/3, -x+y+2/3, -z+2/3'
'x-y+1/3, x+2/3, -z+2/3'

loop_
_atom_site_label
_atom_site_type_symbol
_atom_site_fract_x
_atom_site_fract_y
_atom_site_fract_z
_atom_site_U_iso_or_equiv
_atom_site_adp_type
_atom_site_occupancy
_atom_site_site_symmetry_order
_atom_site_calc_flag
_atom_site_refinement_flags_posn
_atom_site_refinement_flags_adp
U1 U 0.63439(2) 0.49666(2) 0.71528(2) 0.02356(9) Uani 1 1 d . .
O1 O 0.72007(12) 0.54693(12) 0.7521(3) 0.0295(8) Uani 1 1 d . .
O2 O 0.67974(13) 0.47845(13) 0.8566(3) 0.0333(8) Uani 1 1 d . .
O3 O 0.76187(12) 0.52523(13) 0.8783(3) 0.0310(8) Uani 1 1 d . .
C1 C 0.68490(19) 0.47453(19) 0.5482(5) 0.0315(11) Uani 1 1 d . .
C2 C 0.6728(2) 0.5067(2) 0.4871(5) 0.0342(12) Uani 1 1 d . .
C3 C 0.6216(2) 0.4814(2) 0.4698(5) 0.0333(12) Uani 1 1 d . .
C4 C 0.6014(2) 0.43328(19) 0.5224(5) 0.0326(11) Uani 1 1 d . .
C5 C 0.64099(19) 0.42959(19) 0.5722(5) 0.0312(11) Uani 1 1 d . .
C6 C 0.7359(2) 0.4832(2) 0.5720(6) 0.0411(14) Uani 1 1 d . .
H6A H 0.7369 0.4700 0.6522 0.062 Uiso 1 1 calc R U
H6B H 0.7596 0.5186 0.5698 0.062 Uiso 1 1 calc R U
H6C H 0.7445 0.4665 0.5094 0.062 Uiso 1 1 calc R U
C7 C 0.7087(2) 0.5587(2) 0.4480(6) 0.0456(15) Uani 1 1 d . .
H7A H 0.7225 0.5582 0.3683 0.068 Uiso 1 1 calc R U
H7B H 0.7354 0.5741 0.5078 0.068 Uiso 1 1 calc R U
H7C H 0.6916 0.5776 0.4426 0.068 Uiso 1 1 calc R U
C8 C 0.5923(3) 0.4963(3) 0.3877(6) 0.0528(17) Uani 1 1 d . .
H8A H 0.6106 0.5321 0.3760 0.079 Uiso 1 1 calc R U
H8B H 0.5604 0.4866 0.4253 0.079 Uiso 1 1 calc R U
H8C H 0.5871 0.4799 0.3088 0.079 Uiso 1 1 calc R U
C9 C 0.5486(2) 0.3923(2) 0.5172(6) 0.0402(13) Uani 1 1 d . .
H9A H 0.5427 0.3744 0.4402 0.060 Uiso 1 1 calc R U
H9B H 0.5267 0.4062 0.5225 0.060 Uiso 1 1 calc R U
H9C H 0.5419 0.3696 0.5853 0.060 Uiso 1 1 calc R U
C10 C 0.6380(2) 0.38584(19) 0.6380(5) 0.0348(12) Uani 1 1 d . .
H10A H 0.6393 0.3631 0.5788 0.052 Uiso 1 1 calc R U
H10B H 0.6070 0.3688 0.6836 0.052 Uiso 1 1 calc R U
H10C H 0.6658 0.3972 0.6945 0.052 Uiso 1 1 calc R U
C11 C 0.6459(2) 0.5713(2) 0.8656(6) 0.0384(13) Uani 1 1 d . .
C12 C 0.6542(2) 0.59232(18) 0.7498(6) 0.0436(16) Uani 1 1 d . .
C13 C 0.6100(3) 0.5699(2) 0.6845(6) 0.0444(15) Uani 1 1 d . .
C14 C 0.57366(19) 0.5336(2) 0.7617(5) 0.0358(13) Uani 1 1 d . .
C15 C 0.59542(19) 0.53509(18) 0.8734(5) 0.0308(11) Uani 1 1 d . .
C16 C 0.6832(3) 0.5877(3) 0.9677(8) 0.066(2) Uani 1 1 d . .
H16A H 0.7148 0.5937 0.9356 0.100 Uiso 1 1 calc R U
H16B H 0.6715 0.5620 1.0301 0.100 Uiso 1 1 calc R U
H16C H 0.6873 0.6182 1.0037 0.100 Uiso 1 1 calc R U
C17 C 0.7034(3) 0.6354(2) 0.7078(10) 0.085(3) Uani 1 1 d . .
H17A H 0.7005 0.6435 0.6232 0.128 Uiso 1 1 calc R U
H17B H 0.7290 0.6263 0.7137 0.128 Uiso 1 1 calc R U
H17C H 0.7122 0.6641 0.7595 0.128 Uiso 1 1 calc R U
C18 C 0.6009(4) 0.5878(4) 0.5663(7) 0.083(3) Uani 1 1 d . .
H18A H 0.5965 0.6162 0.5813 0.124 Uiso 1 1 calc R U
H18B H 0.5712 0.5613 0.5281 0.124 Uiso 1 1 calc R U
H18C H 0.6292 0.5976 0.5122 0.124 Uiso 1 1 calc R U
C19 C 0.5196(2) 0.5012(3) 0.7311(8) 0.059(2) Uani 1 1 d . .
H19A H 0.5053 0.4720 0.7836 0.089 Uiso 1 1 calc R U
H19B H 0.5163 0.4909 0.6458 0.089 Uiso 1 1 calc R U
H19C H 0.5024 0.5196 0.7441 0.089 Uiso 1 1 calc R U
C20 C 0.5692(3) 0.5068(2) 0.9862(6) 0.0531(17) Uani 1 1 d . .
H20A H 0.5538 0.5234 1.0272 0.080 Uiso 1 1 calc R U
H20B H 0.5929 0.5051 1.0412 0.080 Uiso 1 1 calc R U
H20C H 0.5438 0.4733 0.9635 0.080 Uiso 1 1 calc R U
C21 C 0.72099(18) 0.51692(18) 0.8295(5) 0.0270(11) Uani 1 1 d . .
C22 C 0.6714(3) 0.3797(3) 0.3339(6) 0.0537(16) Uani 1 1 d . .
H22 H 0.6746 0.4115 0.3354 0.064 Uiso 1 1 calc R U

loop_
_atom_site_aniso_label
_atom_site_aniso_U_11
_atom_site_aniso_U_22
_atom_site_aniso_U_33
_atom_site_aniso_U_23
_atom_site_aniso_U_13
_atom_site_aniso_U_12
U1 0.01734(12) 0.01765(12) 0.03636(14) 0.00079(7) 0.00067(7) 0.00926(8)
O1 0.0233(17) 0.0256(18) 0.042(2) 0.0021(15) 0.0021(15) 0.0142(15)
O2 0.0227(18) 0.0271(19) 0.046(2) 0.0050(16) -0.0014(16) 0.0091(15)
O3 0.0217(17) 0.0297(19) 0.043(2) -0.0002(16) -0.0013(15) 0.0135(15)
C1 0.028(3) 0.030(3) 0.039(3) -0.005(2) 0.003(2) 0.016(2)
C2 0.038(3) 0.033(3) 0.031(3) 0.001(2) 0.009(2) 0.017(2)
C3 0.047(3) 0.043(3) 0.020(2) 0.002(2) 0.002(2) 0.031(3)
C4 0.032(3) 0.030(3) 0.037(3) -0.007(2) -0.004(2) 0.016(2)
C5 0.030(3) 0.028(3) 0.037(3) -0.003(2) 0.002(2) 0.016(2)
C6 0.030(3) 0.039(3) 0.057(4) -0.009(3) 0.004(3) 0.019(3)
C7 0.052(4) 0.035(3) 0.045(3) 0.009(3) 0.017(3) 0.018(3)
C8 0.068(5) 0.054(4) 0.046(4) -0.003(3) -0.018(3) 0.038(4)
C9 0.033(3) 0.040(3) 0.047(3) -0.009(3) -0.005(2) 0.018(3)
C10 0.036(3) 0.027(3) 0.046(3) -0.003(2) -0.001(2) 0.019(2)
C11 0.032(3) 0.030(3) 0.059(4) -0.016(3) -0.006(3) 0.020(2)
C12 0.040(3) 0.015(2) 0.078(4) 0.011(3) 0.028(3) 0.015(2)
C13 0.066(4) 0.040(3) 0.052(4) 0.008(3) 0.010(3) 0.045(3)
C14 0.027(3) 0.035(3) 0.057(4) -0.009(3) -0.006(2) 0.024(2)
C15 0.032(3) 0.021(2) 0.043(3) -0.002(2) 0.004(2) 0.016(2)
C16 0.050(4) 0.070(5) 0.097(6) -0.047(4) -0.034(4) 0.043(4)
C17 0.051(4) 0.019(3) 0.174(10) 0.012(4) 0.052(5) 0.009(3)
C18 0.151(9) 0.095(6) 0.059(5) 0.019(4) 0.014(5) 0.104(7)
C19 0.033(3) 0.065(4) 0.091(5) -0.030(4) -0.018(3) 0.033(3)
C20 0.074(5) 0.032(3) 0.055(4) 0.004(3) 0.023(3) 0.028(3)
C21 0.021(2) 0.024(2) 0.038(3) -0.004(2) 0.001(2) 0.013(2)
C22 0.071(4) 0.050(4) 0.040(3) -0.001(3) -0.001(3) 0.030(4)

loop_
_atom_type_symbol
_atom_type_description
_atom_type_scat_dispersion_real
_atom_type_scat_dispersion_imag
_atom_type_scat_source
C C 0.0033 0.0016 'International Tables Vol C Tables 4.2.6.8 and 6.1.1.4'
H H 0.0000 0.0000 'International Tables Vol C Tables 4.2.6.8 and 6.1.1.4'
O O 0.0106 0.0060 'International Tables Vol C Tables 4.2.6.8 and 6.1.1.4'
U U -9.6767 9.6646 'International Tables Vol C Tables 4.2.6.8 and 6.1.1.4'

loop_
_geom_angle_atom_site_label_1
_geom_angle_atom_site_label_2
_geom_angle_atom_site_label_3
_geom_angle
_geom_angle_site_symmetry_1
_geom_angle_site_symmetry_3
Cnt1 U1 O1 95.0 . .
Cnt1 U1 O2 105.4 . .
Cnt1 U1 C21 100.5 . .
Cnt1 U1 O3 99.6 . .
Cnt2 U1 O1 93.1 . .
Cnt2 U1 O2 113.5 . .
Cnt2 U1 C21 105.7 . .
Cnt2 U1 O3 101.1 . .
Cnt1 U1 Cnt2 137.3 . .
O3 U1 O2 84.13(12) 18_546 .
O3 U1 O1 139.22(13) 18_546 .
O2 U1 O1 55.23(12) . .
O3 U1 C5 81.39(14) 18_546 .
O2 U1 C5 84.60(15) . .
O1 U1 C5 96.54(14) . .
O3 U1 C14 81.31(16) 18_546 .
O2 U1 C14 127.76(15) . .
O1 U1 C14 119.02(14) . .
C5 U1 C14 141.00(16) . .
O3 U1 C15 78.59(14) 18_546 .
O2 U1 C15 98.29(15) . .
O1 U1 C15 101.91(14) . .
C5 U1 C15 159.34(16) . .
C14 U1 C15 29.63(17) . .
O3 U1 C4 75.58(15) 18_546 .
O2 U1 C4 112.94(15) . .
O1 U1 C4 120.43(14) . .
C5 U1 C4 30.05(16) . .
C14 U1 C4 111.34(16) . .
C15 U1 C4 136.57(16) . .
O3 U1 C1 111.19(14) 18_546 .
O2 U1 C1 83.43(15) . .
O1 U1 C1 71.09(14) . .
C5 U1 C1 30.17(15) . .
C14 U1 C1 148.27(17) . .
C15 U1 C1 170.22(16) . .
C4 U1 C1 49.43(16) . .
O3 U1 C2 125.26(15) 18_546 .
O2 U1 C2 110.37(15) . .
O1 U1 C2 78.02(15) . .
C5 U1 C2 50.01(16) . .
C14 U1 C2 118.97(17) . .
C15 U1 C2 143.47(16) . .
C4 U1 C2 49.88(16) . .
C1 U1 C2 29.95(16) . .
O3 U1 C3 101.82(16) 18_546 .
O2 U1 C3 131.35(14) . .
O1 U1 C3 107.62(15) . .
C5 U1 C3 49.79(16) . .
C14 U1 C3 100.74(16) . .
C15 U1 C3 130.33(16) . .
C4 U1 C3 30.43(17) . .
C1 U1 C3 49.09(16) . .
C2 U1 C3 29.75(17) . .
O3 U1 C11 105.68(16) 18_546 .
O2 U1 C11 88.37(16) . .
O1 U1 C11 73.01(14) . .
C5 U1 C11 169.49(16) . .
C14 U1 C11 49.10(16) . .
C15 U1 C11 30.02(16) . .
C4 U1 C11 158.57(17) . .
C1 U1 C11 141.06(17) . .
C2 U1 C11 126.43(18) . .
C3 U1 C11 133.64(18) . .
O3 U1 C21 111.82(14) 18_546 .
O2 U1 C21 27.70(14) . .
O1 U1 C21 27.56(13) . .
C5 U1 C21 89.71(15) . .
C14 U1 C21 129.20(15) . .
C15 U1 C21 102.37(15) . .
C4 U1 C21 119.43(15) . .
C1 U1 C21 74.71(15) . .
C2 U1 C21 93.73(16) . .
C3 U1 C21 122.04(16) . .
C11 U1 C21 80.48(16) . .
O3 U1 C12 126.41(14) 18_546 .
O2 U1 C12 109.61(18) . .
O1 U1 C12 71.97(15) . .
C5 U1 C12 148.83(17) . .
C14 U1 C12 48.71(17) . .
C15 U1 C12 48.82(16) . .
C4 U1 C12 133.87(19) . .
C1 U1 C12 121.52(16) . .
C2 U1 C12 98.85(17) . .
C3 U1 C12 104.97(19) . .
C11 U1 C12 29.39(19) . .
C21 U1 C12 91.49(17) . .
O3 U1 C13 110.09(17) 18_546 .
O2 U1 C13 136.67(17) . .
O1 U1 C13 99.19(17) . .
C5 U1 C13 136.72(18) . .
C14 U1 C13 29.87(18) . .
C15 U1 C13 48.98(17) . .
C4 U1 C13 110.25(18) . .
C1 U1 C13 124.18(17) . .
C2 U1 C13 94.63(17) . .
C3 U1 C13 86.98(17) . .
C11 U1 C13 48.73(19) . .
C21 U1 C13 120.67(18) . .
C12 U1 C13 29.2(2) . .
C21 O1 U1 93.4(3) . .
C21 O2 U1 93.8(3) . .
C2 C1 C5 108.9(5) . .
C2 C1 C6 126.5(5) . .
C5 C1 C6 124.2(5) . .
C2 C1 U1 75.1(3) . .
C5 C1 U1 74.3(3) . .
C6 C1 U1 122.4(4) . .
C3 C2 C1 107.5(5) . .
C3 C2 C7 126.6(5) . .
C1 C2 C7 125.9(5) . .
C3 C2 U1 75.2(3) . .
C1 C2 U1 75.0(3) . .
C7 C2 U1 115.7(4) . .
C2 C3 C4 108.5(5) . .
C2 C3 C8 127.1(6) . .
C4 C3 C8 123.2(6) . .
C2 C3 U1 75.0(3) . .
C4 C3 U1 74.6(3) . .
C8 C3 U1 126.3(4) . .
C5 C4 C3 107.4(5) . .
C5 C4 C9 125.5(5) . .
C3 C4 C9 126.9(5) . .
C5 C4 U1 74.4(3) . .
C3 C4 U1 74.9(3) . .
C9 C4 U1 120.3(4) . .
C4 C5 C1 107.6(5) . .
C4 C5 C10 127.0(5) . .
C1 C5 C10 125.4(5) . .
C4 C5 U1 75.6(3) . .
C1 C5 U1 75.5(3) . .
C10 C5 U1 115.5(3) . .
C12 C11 C15 107.7(5) . .
C12 C11 C16 125.9(6) . .
C15 C11 C16 126.2(6) . .
C12 C11 U1 76.5(3) . .
C15 C11 U1 74.6(3) . .
C16 C11 U1 119.2(4) . .
C11 C12 C13 109.0(5) . .
C11 C12 C17 124.1(7) . .
C13 C12 C17 126.7(7) . .
C11 C12 U1 74.1(3) . .
C13 C12 U1 75.9(3) . .
C17 C12 U1 119.8(4) . .
C12 C13 C14 107.0(5) . .
C12 C13 C18 125.6(7) . .
C14 C13 C18 126.3(7) . .
C12 C13 U1 74.9(3) . .
C14 C13 U1 73.0(3) . .
C18 C13 U1 126.7(4) . .
C15 C14 C13 108.4(5) . .
C15 C14 C19 125.6(6) . .
C13 C14 C19 125.8(6) . .
C15 C14 U1 75.2(3) . .
C13 C14 U1 77.1(3) . .
C19 C14 U1 117.2(4) . .
C14 C15 C11 107.8(5) . .
C14 C15 C20 126.2(5) . .
C11 C15 C20 125.7(6) . .
C14 C15 U1 75.1(3) . .
C11 C15 U1 75.4(3) . .
C20 C15 U1 119.8(3) . .
O1 C21 O2 117.5(4) . .
O1 C21 O3 120.9(4) . .
O2 C21 O3 121.6(5) . .
O1 C21 U1 59.0(2) . .
O2 C21 U1 58.5(2) . .
O3 C21 U1 177.0(4) . .
C22 C22 C22 119.979(19) 18_545 17

loop_
_geom_bond_atom_site_label_1
_geom_bond_atom_site_label_2
_geom_bond_distance
_geom_bond_site_symmetry_2
U1 Cnt1 2.448 .
U1 Cnt2 2.473 .
U1 O3 2.229(3) 18_546
U1 O2 2.360(4) .
U1 O1 2.372(3) .
U1 C5 2.715(5) .
U1 C14 2.725(5) .
U1 C15 2.727(5) .
U1 C4 2.730(5) .
U1 C1 2.730(5) .
U1 C2 2.732(5) .
U1 C3 2.734(5) .
U1 C11 2.737(5) .
U1 C21 2.761(5) .
U1 C12 2.767(5) .
U1 C13 2.778(5) .
O1 C21 1.280(6) .
O2 C21 1.286(6) .
O3 C21 1.290(6) .
C1 C2 1.412(8) .
C1 C5 1.417(7) .
C1 C6 1.505(7) .
C2 C3 1.403(8) .
C2 C7 1.508(8) .
C3 C4 1.434(8) .
C3 C8 1.518(8) .
C4 C5 1.412(7) .
C4 C9 1.507(8) .
C5 C10 1.511(7) .
C11 C12 1.397(9) .
C11 C15 1.415(8) .
C11 C16 1.513(9) .
C12 C13 1.398(10) .
C12 C17 1.527(8) .
C13 C14 1.419(9) .
C13 C18 1.498(9) .
C14 C15 1.394(8) .
C14 C19 1.514(8) .
C15 C20 1.507(8) .
C22 C22 1.386(7) 18_545
C22 C22 1.386(7) 17
